data_1553244
loop_
_publ_author_name
'Hoang, Giang T.'
'Kubo, Tomohiro'
'Young, Victor G.'
'Kautzky, Jacob A.'
'Wissinger, Jane E.'

_publ_section_title
;
 Illustrating the Utility of X-ray Crystallography for Structure
 Elucidation through a Tandem Aldol Condensation/Diels--Alder Reaction
 Sequence
;
_journal_issue 8
_journal_name_full 'Journal of Chemical Education'
_journal_page_first 1381
_journal_paper_doi 10.1021/acs.jchemed.5b00027
_journal_volume 92
_journal_year 2015
_chemical_formula_moiety 'C37 H28 O'
_chemical_formula_sum 'C37 H28 O'
_chemical_formula_weight 488.59
_chemical_name_common 12156a
_space_group_IT_number 14
_space_group_name_Hall '-P 2ybc'
_space_group_name_H-M_alt 'P 1 21/c 1'
_symmetry_cell_setting monoclinic
_symmetry_space_group_name_H-M 'P 1 21/c 1'
_atom_sites_solution_hydrogens geom
_atom_sites_solution_primary direct
_atom_sites_solution_secondary difmap
_audit_creation_method SHELXL-97
_cell_angle_alpha 90.00
_cell_angle_beta 97.516(1)
_cell_angle_gamma 90.00
_cell_formula_units_Z 4
_cell_length_a 11.6881(13)
_cell_length_b 17.6933(19)
_cell_length_c 12.7663(14)
_cell_measurement_reflns_used 2947
_cell_measurement_temperature 173(2)
_cell_measurement_theta_max 27.24
_cell_measurement_theta_min 2.50
_cell_volume 2617.4(5)
_computing_cell_refinement 'Bruker SAINT'
_computing_data_collection 'Bruker APEX2'
_computing_data_reduction 'Bruker SAINT'
_computing_molecular_graphics 'Bruker SHELXTL'
_computing_publication_material 'Bruker SHELXTL'
_computing_structure_refinement 'SHELXL-97 (Sheldrick, 2008)'
_computing_structure_solution 'SHELXS-97 (Sheldrick, 2008)'
_diffrn_ambient_temperature 173(2)
_diffrn_measured_fraction_theta_full 0.997
_diffrn_measured_fraction_theta_max 0.997
_diffrn_measurement_device_type 'Bruker APEX-II CCD'
_diffrn_measurement_method '\f and \w scans'
_diffrn_radiation_monochromator graphite
_diffrn_radiation_source 'sealed tube'
_diffrn_radiation_type MoK\a
_diffrn_radiation_wavelength 0.71073
_diffrn_reflns_av_R_equivalents 0.0362
_diffrn_reflns_av_sigmaI/netI 0.0266
_diffrn_reflns_limit_h_max 15
_diffrn_reflns_limit_h_min -15
_diffrn_reflns_limit_k_max 22
_diffrn_reflns_limit_k_min 0
_diffrn_reflns_limit_l_max 16
_diffrn_reflns_limit_l_min 0
_diffrn_reflns_number 30317
_diffrn_reflns_theta_full 27.46
_diffrn_reflns_theta_max 27.46
_diffrn_reflns_theta_min 1.76
_exptl_absorpt_coefficient_mu 0.073
_exptl_absorpt_correction_T_max 0.94
_exptl_absorpt_correction_T_min 0.82
_exptl_absorpt_correction_type multi-scan
_exptl_absorpt_process_details 'SADABS (Sheldrick, 2008/1)'
_exptl_crystal_colour purple
_exptl_crystal_density_diffrn 1.240
_exptl_crystal_density_method 'not measured'
_exptl_crystal_description block
_exptl_crystal_F_000 1032
_exptl_crystal_size_max 0.40
_exptl_crystal_size_mid 0.28
_exptl_crystal_size_min 0.24
_refine_diff_density_max 0.219
_refine_diff_density_min -0.221
_refine_diff_density_rms 0.038
_refine_ls_extinction_method none
_refine_ls_goodness_of_fit_ref 1.038
_refine_ls_hydrogen_treatment constr
_refine_ls_matrix_type full
_refine_ls_number_parameters 343
_refine_ls_number_reflns 5968
_refine_ls_number_restraints 0
_refine_ls_restrained_S_all 1.038
_refine_ls_R_factor_all 0.0584
_refine_ls_R_factor_gt 0.0414
_refine_ls_shift/su_max 0.000
_refine_ls_shift/su_mean 0.000
_refine_ls_structure_factor_coef Fsqd
_refine_ls_weighting_details 'calc w=1/[\s^2^(Fo^2^)+(0.0434P)^2^+0.6625P] where P=(Fo^2^+2Fc^2^)/3'
_refine_ls_weighting_scheme calc
_refine_ls_wR_factor_gt 0.0951
_refine_ls_wR_factor_ref 0.1055
_reflns_number_gt 4535
_reflns_number_total 5968
_reflns_threshold_expression >2sigma(I)
_cod_data_source_file 12156a.cif
_cod_data_source_block 12156a
_cod_depositor_comments
;
The following automatic conversions were performed:

data item '_symmetry_cell_setting' value 'Monoclinic' was changed to
'monoclinic' in accordance with the
/home/saulius/struct/COD-crude-data/automatic-downloads/DataCite-retrospective/ACS/depositions/lib/dictionaries/cif_core.dic
dictionary named 'cif_core.dic' version 2.4.2 last updated on
2011-04-26.

Automatic conversion script
Id: cif_fix_values 6909 2019-04-08 15:41:33Z antanas 
;
_cod_original_sg_symbol_H-M P2(1)/c
_cod_database_code 1553244

loop_
_symmetry_equiv_pos_as_xyz
'x, y, z'
'-x, y+1/2, -z+1/2'
'-x, -y, -z'
'x, -y-1/2, z-1/2'

loop_
_atom_site_label
_atom_site_type_symbol
_atom_site_fract_x
_atom_site_fract_y
_atom_site_fract_z
_atom_site_U_iso_or_equiv
_atom_site_adp_type
_atom_site_occupancy
_atom_site_symmetry_multiplicity
_atom_site_calc_flag
_atom_site_refinement_flags
O1 O 0.62257(8) 0.70079(5) 0.49268(7) 0.0332(2) Uani 1 1 d .
C1 C 0.64991(10) 0.69202(7) 0.58573(10) 0.0267(3) Uani 1 1 d .
C2 C 0.67764(10) 0.61829(7) 0.64817(10) 0.0273(3) Uani 1 1 d .
C3 C 0.78745(10) 0.64549(7) 0.71543(10) 0.0277(3) Uani 1 1 d .
C4 C 0.77816(10) 0.72002(7) 0.73403(9) 0.0269(3) Uani 1 1 d .
C5 C 0.66074(10) 0.74809(7) 0.67869(9) 0.0264(3) Uani 1 1 d .
C6 C 0.57075(11) 0.71010(7) 0.74557(10) 0.0284(3) Uani 1 1 d .
H6A H 0.6000 0.7166 0.8222 0.034 Uiso 1 1 calc R
C7 C 0.57815(11) 0.62407(7) 0.71772(10) 0.0304(3) Uani 1 1 d .
H7A H 0.5957 0.5934 0.7827 0.036 Uiso 1 1 calc R
H7B H 0.5045 0.6063 0.6783 0.036 Uiso 1 1 calc R
C8 C 0.68741(11) 0.54826(7) 0.58364(10) 0.0288(3) Uani 1 1 d .
C9 C 0.62422(12) 0.48332(8) 0.59566(12) 0.0382(3) Uani 1 1 d .
H9A H 0.5714 0.4821 0.6462 0.046 Uiso 1 1 calc R
C10 C 0.63780(13) 0.41994(8) 0.53409(13) 0.0440(4) Uani 1 1 d .
H10A H 0.5939 0.3757 0.5426 0.053 Uiso 1 1 calc R
C11 C 0.71430(13) 0.42080(8) 0.46098(12) 0.0423(4) Uani 1 1 d .
H11A H 0.7230 0.3774 0.4188 0.051 Uiso 1 1 calc R
C12 C 0.77812(13) 0.48482(8) 0.44919(12) 0.0417(3) Uani 1 1 d .
H12A H 0.8317 0.4855 0.3993 0.050 Uiso 1 1 calc R
C13 C 0.76459(12) 0.54806(8) 0.50961(11) 0.0357(3) Uani 1 1 d .
H13A H 0.8087 0.5921 0.5005 0.043 Uiso 1 1 calc R
C14 C 0.88170(11) 0.59471(8) 0.76028(10) 0.0300(3) Uani 1 1 d .
C15 C 0.85785(13) 0.52664(8) 0.80736(11) 0.0368(3) Uani 1 1 d .
H15A H 0.7802 0.5102 0.8050 0.044 Uiso 1 1 calc R
C16 C 0.94649(14) 0.48277(9) 0.85769(12) 0.0462(4) Uani 1 1 d .
H16A H 0.9292 0.4371 0.8915 0.055 Uiso 1 1 calc R
C17 C 1.06002(14) 0.50507(9) 0.85903(13) 0.0489(4) Uani 1 1 d .
H17A H 1.1206 0.4749 0.8939 0.059 Uiso 1 1 calc R
C18 C 1.08497(13) 0.57118(9) 0.80970(12) 0.0449(4) Uani 1 1 d .
H18A H 1.1630 0.5861 0.8093 0.054 Uiso 1 1 calc R
C19 C 0.99649(12) 0.61586(8) 0.76073(11) 0.0365(3) Uani 1 1 d .
H19A H 1.0143 0.6615 0.7271 0.044 Uiso 1 1 calc R
C20 C 0.85624(10) 0.76387(7) 0.81236(10) 0.0282(3) Uani 1 1 d .
C21 C 0.88126(11) 0.73491(8) 0.91426(10) 0.0332(3) Uani 1 1 d .
H21A H 0.8454 0.6894 0.9323 0.040 Uiso 1 1 calc R
C22 C 0.95758(12) 0.77147(9) 0.98950(11) 0.0408(3) Uani 1 1 d .
H22A H 0.9734 0.7513 1.0588 0.049 Uiso 1 1 calc R
C23 C 1.01050(13) 0.83715(9) 0.96384(12) 0.0443(4) Uani 1 1 d .
H23A H 1.0635 0.8620 1.0153 0.053 Uiso 1 1 calc R
C24 C 0.98667(12) 0.86697(9) 0.86364(12) 0.0422(4) Uani 1 1 d .
H24A H 1.0235 0.9123 0.8461 0.051 Uiso 1 1 calc R
C25 C 0.90892(11) 0.83093(8) 0.78817(11) 0.0339(3) Uani 1 1 d .
H25A H 0.8917 0.8523 0.7196 0.041 Uiso 1 1 calc R
C26 C 0.64733(10) 0.83178(7) 0.65832(10) 0.0272(3) Uani 1 1 d .
C27 C 0.62823(12) 0.88022(8) 0.73991(11) 0.0340(3) Uani 1 1 d .
H27A H 0.6239 0.8604 0.8084 0.041 Uiso 1 1 calc R
C28 C 0.61551(12) 0.95712(8) 0.72215(12) 0.0381(3) Uani 1 1 d .
H28A H 0.6036 0.9896 0.7790 0.046 Uiso 1 1 calc R
C29 C 0.61993(12) 0.98719(8) 0.62324(12) 0.0395(3) Uani 1 1 d .
H29A H 0.6093 1.0399 0.6113 0.047 Uiso 1 1 calc R
C30 C 0.63990(13) 0.93995(8) 0.54184(12) 0.0402(3) Uani 1 1 d .
H30A H 0.6438 0.9602 0.4735 0.048 Uiso 1 1 calc R
C31 C 0.65437(12) 0.86293(8) 0.55921(11) 0.0333(3) Uani 1 1 d .
H31A H 0.6693 0.8310 0.5027 0.040 Uiso 1 1 calc R
C32 C 0.44784(11) 0.73882(7) 0.72691(10) 0.0303(3) Uani 1 1 d .
C33 C 0.38175(13) 0.73524(9) 0.80969(12) 0.0421(4) Uani 1 1 d .
H33A H 0.4154 0.7164 0.8763 0.051 Uiso 1 1 calc R
C34 C 0.26768(14) 0.75866(11) 0.79682(14) 0.0525(4) Uani 1 1 d .
H34A H 0.2238 0.7556 0.8543 0.063 Uiso 1 1 calc R
C35 C 0.21804(13) 0.78631(10) 0.70097(14) 0.0489(4) Uani 1 1 d .
H35A H 0.1401 0.8029 0.6922 0.059 Uiso 1 1 calc R
C36 C 0.28148(13) 0.78983(9) 0.61774(13) 0.0451(4) Uani 1 1 d .
H36A H 0.2472 0.8087 0.5513 0.054 Uiso 1 1 calc R
C37 C 0.39554(12) 0.76597(8) 0.63052(11) 0.0371(3) Uani 1 1 d .
H37A H 0.4385 0.7683 0.5723 0.044 Uiso 1 1 calc R

loop_
_atom_site_aniso_label
_atom_site_aniso_U_11
_atom_site_aniso_U_22
_atom_site_aniso_U_33
_atom_site_aniso_U_23
_atom_site_aniso_U_13
_atom_site_aniso_U_12
O1 0.0404(5) 0.0339(5) 0.0243(5) -0.0016(4) 0.0005(4) 0.0007(4)
C1 0.0211(6) 0.0303(7) 0.0287(7) -0.0018(5) 0.0033(5) -0.0014(5)
C2 0.0258(6) 0.0277(6) 0.0280(6) -0.0005(5) 0.0014(5) -0.0004(5)
C3 0.0244(6) 0.0323(7) 0.0263(6) -0.0015(5) 0.0027(5) -0.0004(5)
C4 0.0231(6) 0.0323(7) 0.0250(6) 0.0002(5) 0.0016(5) 0.0003(5)
C5 0.0245(6) 0.0298(7) 0.0245(6) -0.0008(5) 0.0016(5) 0.0006(5)
C6 0.0267(6) 0.0339(7) 0.0244(6) -0.0009(5) 0.0025(5) -0.0003(5)
C7 0.0276(6) 0.0327(7) 0.0309(7) 0.0016(5) 0.0041(5) -0.0019(5)
C8 0.0263(6) 0.0278(6) 0.0305(7) -0.0006(5) -0.0030(5) 0.0010(5)
C9 0.0317(7) 0.0348(8) 0.0478(8) 0.0004(6) 0.0038(6) -0.0012(6)
C10 0.0363(8) 0.0289(7) 0.0636(10) -0.0032(7) -0.0054(7) -0.0028(6)
C11 0.0394(8) 0.0344(8) 0.0496(9) -0.0120(7) -0.0076(7) 0.0080(6)
C12 0.0433(8) 0.0388(8) 0.0431(8) -0.0062(7) 0.0059(7) 0.0072(7)
C13 0.0365(7) 0.0307(7) 0.0401(8) -0.0015(6) 0.0055(6) -0.0002(6)
C14 0.0290(7) 0.0337(7) 0.0261(6) -0.0045(5) -0.0003(5) 0.0043(5)
C15 0.0370(8) 0.0351(7) 0.0370(8) -0.0011(6) 0.0002(6) 0.0015(6)
C16 0.0566(10) 0.0349(8) 0.0441(9) 0.0025(7) -0.0050(7) 0.0093(7)
C17 0.0449(9) 0.0482(9) 0.0483(9) -0.0065(7) -0.0133(7) 0.0172(7)
C18 0.0292(7) 0.0535(10) 0.0498(9) -0.0107(7) -0.0031(6) 0.0081(7)
C19 0.0307(7) 0.0413(8) 0.0365(7) -0.0034(6) 0.0011(6) 0.0037(6)
C20 0.0208(6) 0.0332(7) 0.0302(7) -0.0040(5) 0.0024(5) 0.0013(5)
C21 0.0283(7) 0.0388(7) 0.0319(7) -0.0019(6) 0.0019(5) -0.0009(6)
C22 0.0346(8) 0.0528(9) 0.0329(7) -0.0058(6) -0.0034(6) 0.0026(7)
C23 0.0302(7) 0.0563(10) 0.0444(9) -0.0175(7) -0.0028(6) -0.0058(7)
C24 0.0330(8) 0.0424(8) 0.0524(9) -0.0117(7) 0.0096(7) -0.0096(6)
C25 0.0302(7) 0.0359(7) 0.0363(7) -0.0030(6) 0.0070(6) -0.0021(6)
C26 0.0218(6) 0.0286(6) 0.0303(6) -0.0019(5) 0.0000(5) 0.0007(5)
C27 0.0339(7) 0.0362(7) 0.0317(7) -0.0030(6) 0.0039(6) 0.0012(6)
C28 0.0325(7) 0.0347(8) 0.0471(8) -0.0106(6) 0.0049(6) 0.0022(6)
C29 0.0331(7) 0.0304(7) 0.0532(9) 0.0009(6) -0.0014(6) 0.0023(6)
C30 0.0441(8) 0.0367(8) 0.0382(8) 0.0071(6) -0.0009(6) -0.0029(6)
C31 0.0340(7) 0.0341(7) 0.0311(7) -0.0022(6) 0.0019(6) -0.0003(6)
C32 0.0268(6) 0.0306(7) 0.0333(7) -0.0071(5) 0.0037(5) -0.0027(5)
C33 0.0359(8) 0.0537(9) 0.0376(8) -0.0033(7) 0.0084(6) 0.0004(7)
C34 0.0350(8) 0.0704(12) 0.0552(10) -0.0095(9) 0.0178(7) 0.0005(8)
C35 0.0273(7) 0.0522(10) 0.0669(11) -0.0114(8) 0.0049(7) 0.0041(7)
C36 0.0337(8) 0.0491(9) 0.0497(9) -0.0011(7) -0.0046(7) 0.0044(7)
C37 0.0295(7) 0.0443(8) 0.0368(8) -0.0009(6) 0.0024(6) 0.0012(6)

loop_
_atom_type_symbol
_atom_type_description
_atom_type_scat_dispersion_real
_atom_type_scat_dispersion_imag
_atom_type_scat_source
C C 0.0033 0.0016 'International Tables Vol C Tables 4.2.6.8 and 6.1.1.4'
H H 0.0000 0.0000 'International Tables Vol C Tables 4.2.6.8 and 6.1.1.4'
O O 0.0106 0.0060 'International Tables Vol C Tables 4.2.6.8 and 6.1.1.4'

loop_
_geom_angle_atom_site_label_1
_geom_angle_atom_site_label_2
_geom_angle_atom_site_label_3
_geom_angle
O1 C1 C5 131.66(12)
O1 C1 C2 129.26(11)
C5 C1 C2 98.99(10)
C8 C2 C3 116.78(10)
C8 C2 C1 116.17(10)
C3 C2 C1 97.39(10)
C8 C2 C7 118.93(10)
C3 C2 C7 107.13(10)
C1 C2 C7 96.73(9)
C4 C3 C14 126.89(11)
C4 C3 C2 109.07(11)
C14 C3 C2 123.77(11)
C3 C4 C20 125.09(11)
C3 C4 C5 108.79(11)
C20 C4 C5 124.99(11)
C26 C5 C1 120.25(10)
C26 C5 C4 117.50(10)
C1 C5 C4 97.13(9)
C26 C5 C6 116.56(10)
C1 C5 C6 98.52(10)
C4 C5 C6 103.29(10)
C32 C6 C7 111.70(10)
C32 C6 C5 117.08(11)
C7 C6 C5 103.24(10)
C32 C6 H6A 108.2
C7 C6 H6A 108.2
C5 C6 H6A 108.2
C2 C7 C6 105.11(10)
C2 C7 H7A 110.7
C6 C7 H7A 110.7
C2 C7 H7B 110.7
C6 C7 H7B 110.7
H7A C7 H7B 108.8
C9 C8 C13 118.44(12)
C9 C8 C2 122.97(12)
C13 C8 C2 118.58(12)
C8 C9 C10 120.30(14)
C8 C9 H9A 119.8
C10 C9 H9A 119.8
C11 C10 C9 120.49(14)
C11 C10 H10A 119.8
C9 C10 H10A 119.8
C10 C11 C12 119.58(14)
C10 C11 H11A 120.2
C12 C11 H11A 120.2
C11 C12 C13 120.22(14)
C11 C12 H12A 119.9
C13 C12 H12A 119.9
C12 C13 C8 120.96(13)
C12 C13 H13A 119.5
C8 C13 H13A 119.5
C15 C14 C19 118.60(13)
C15 C14 C3 120.84(12)
C19 C14 C3 120.49(12)
C16 C15 C14 120.42(14)
C16 C15 H15A 119.8
C14 C15 H15A 119.8
C17 C16 C15 120.32(15)
C17 C16 H16A 119.8
C15 C16 H16A 119.8
C18 C17 C16 119.80(14)
C18 C17 H17A 120.1
C16 C17 H17A 120.1
C17 C18 C19 120.07(15)
C17 C18 H18A 120.0
C19 C18 H18A 120.0
C18 C19 C14 120.73(14)
C18 C19 H19A 119.6
C14 C19 H19A 119.6
C25 C20 C21 118.46(12)
C25 C20 C4 123.27(12)
C21 C20 C4 118.23(12)
C22 C21 C20 120.92(13)
C22 C21 H21A 119.5
C20 C21 H21A 119.5
C23 C22 C21 119.93(14)
C23 C22 H22A 120.0
C21 C22 H22A 120.0
C22 C23 C24 120.12(13)
C22 C23 H23A 119.9
C24 C23 H23A 119.9
C23 C24 C25 120.14(14)
C23 C24 H24A 119.9
C25 C24 H24A 119.9
C20 C25 C24 120.41(13)
C20 C25 H25A 119.8
C24 C25 H25A 119.8
C27 C26 C31 118.13(12)
C27 C26 C5 119.98(12)
C31 C26 C5 121.88(11)
C28 C27 C26 120.52(13)
C28 C27 H27A 119.7
C26 C27 H27A 119.7
C29 C28 C27 120.92(13)
C29 C28 H28A 119.5
C27 C28 H28A 119.5
C30 C29 C28 119.19(13)
C30 C29 H29A 120.4
C28 C29 H29A 120.4
C29 C30 C31 120.32(14)
C29 C30 H30A 119.8
C31 C30 H30A 119.8
C30 C31 C26 120.90(13)
C30 C31 H31A 119.5
C26 C31 H31A 119.5
C37 C32 C33 117.80(13)
C37 C32 C6 123.74(12)
C33 C32 C6 118.41(12)
C34 C33 C32 121.21(15)
C34 C33 H33A 119.4
C32 C33 H33A 119.4
C35 C34 C33 119.99(15)
C35 C34 H34A 120.0
C33 C34 H34A 120.0
C34 C35 C36 119.81(14)
C34 C35 H35A 120.1
C36 C35 H35A 120.1
C35 C36 C37 120.17(15)
C35 C36 H36A 119.9
C37 C36 H36A 119.9
C32 C37 C36 121.01(14)
C32 C37 H37A 119.5
C36 C37 H37A 119.5

loop_
_geom_bond_atom_site_label_1
_geom_bond_atom_site_label_2
_geom_bond_distance
O1 C1 1.1992(15)
C1 C5 1.5393(17)
C1 C2 1.5409(18)
C2 C8 1.5005(17)
C2 C3 1.5257(17)
C2 C7 1.5560(18)
C3 C4 1.3469(18)
C3 C14 1.4777(18)
C4 C20 1.4819(17)
C4 C5 1.5412(17)
C5 C26 1.5080(17)
C5 C6 1.5881(17)
C6 C32 1.5131(17)
C6 C7 1.5680(18)
C6 H6A 1.0000
C7 H7A 0.9900
C7 H7B 0.9900
C8 C9 1.3851(19)
C8 C13 1.3892(19)
C9 C10 1.390(2)
C9 H9A 0.9500
C10 C11 1.374(2)
C10 H10A 0.9500
C11 C12 1.375(2)
C11 H11A 0.9500
C12 C13 1.3799(19)
C12 H12A 0.9500
C13 H13A 0.9500
C14 C15 1.390(2)
C14 C19 1.3922(19)
C15 C16 1.384(2)
C15 H15A 0.9500
C16 C17 1.382(2)
C16 H16A 0.9500
C17 C18 1.378(2)
C17 H17A 0.9500
C18 C19 1.384(2)
C18 H18A 0.9500
C19 H19A 0.9500
C20 C25 1.3899(19)
C20 C21 1.3933(18)
C21 C22 1.3830(19)
C21 H21A 0.9500
C22 C23 1.376(2)
C22 H22A 0.9500
C23 C24 1.378(2)
C23 H23A 0.9500
C24 C25 1.3899(19)
C24 H24A 0.9500
C25 H25A 0.9500
C26 C27 1.3893(18)
C26 C31 1.3925(18)
C27 C28 1.384(2)
C27 H27A 0.9500
C28 C29 1.377(2)
C28 H28A 0.9500
C29 C30 1.377(2)
C29 H29A 0.9500
C30 C31 1.3873(19)
C30 H30A 0.9500
C31 H31A 0.9500
C32 C37 1.3863(19)
C32 C33 1.3897(19)
C33 C34 1.385(2)
C33 H33A 0.9500
C34 C35 1.374(2)
C34 H34A 0.9500
C35 C36 1.374(2)
C35 H35A 0.9500
C36 C37 1.388(2)
C36 H36A 0.9500
C37 H37A 0.9500

loop_
_geom_torsion_atom_site_label_1
_geom_torsion_atom_site_label_2
_geom_torsion_atom_site_label_3
_geom_torsion_atom_site_label_4
_geom_torsion
O1 C1 C2 C8 8.98(19)
C5 C1 C2 C8 -174.29(10)
O1 C1 C2 C3 133.73(14)
C5 C1 C2 C3 -49.54(10)
O1 C1 C2 C7 -117.94(14)
C5 C1 C2 C7 58.78(10)
C8 C2 C3 C4 156.16(11)
C1 C2 C3 C4 31.86(12)
C7 C2 C3 C4 -67.57(13)
C8 C2 C3 C14 -29.44(17)
C1 C2 C3 C14 -153.74(11)
C7 C2 C3 C14 106.83(13)
C14 C3 C4 C20 -6.5(2)
C2 C3 C4 C20 167.68(11)
C14 C3 C4 C5 -174.84(12)
C2 C3 C4 C5 -0.66(14)
O1 C1 C5 C26 -6.7(2)
C2 C1 C5 C26 176.65(10)
O1 C1 C5 C4 -134.45(14)
C2 C1 C5 C4 48.95(10)
O1 C1 C5 C6 120.90(14)
C2 C1 C5 C6 -55.71(10)
C3 C4 C5 C26 -160.44(11)
C20 C4 C5 C26 31.21(17)
C3 C4 C5 C1 -30.83(12)
C20 C4 C5 C1 160.82(12)
C3 C4 C5 C6 69.71(12)
C20 C4 C5 C6 -98.64(13)
C26 C5 C6 C32 37.06(15)
C1 C5 C6 C32 -93.06(12)
C4 C5 C6 C32 167.48(10)
C26 C5 C6 C7 160.20(10)
C1 C5 C6 C7 30.09(11)
C4 C5 C6 C7 -69.38(11)
C8 C2 C7 C6 -163.55(10)
C3 C2 C7 C6 61.29(12)
C1 C2 C7 C6 -38.61(11)
C32 C6 C7 C2 132.06(11)
C5 C6 C7 C2 5.41(12)
C3 C2 C8 C9 120.09(14)
C1 C2 C8 C9 -125.79(13)
C7 C2 C8 C9 -10.91(18)
C3 C2 C8 C13 -58.88(16)
C1 C2 C8 C13 55.24(16)
C7 C2 C8 C13 170.13(12)
C13 C8 C9 C10 -0.5(2)
C2 C8 C9 C10 -179.44(13)
C8 C9 C10 C11 0.3(2)
C9 C10 C11 C12 0.3(2)
C10 C11 C12 C13 -0.7(2)
C11 C12 C13 C8 0.5(2)
C9 C8 C13 C12 0.1(2)
C2 C8 C13 C12 179.11(13)
C4 C3 C14 C15 129.72(15)
C2 C3 C14 C15 -43.66(18)
C4 C3 C14 C19 -47.16(19)
C2 C3 C14 C19 139.46(13)
C19 C14 C15 C16 2.9(2)
C3 C14 C15 C16 -174.03(13)
C14 C15 C16 C17 -1.9(2)
C15 C16 C17 C18 -0.2(2)
C16 C17 C18 C19 1.3(2)
C17 C18 C19 C14 -0.2(2)
C15 C14 C19 C18 -1.9(2)
C3 C14 C19 C18 175.08(12)
C3 C4 C20 C25 129.27(15)
C5 C4 C20 C25 -64.24(18)
C3 C4 C20 C21 -48.31(18)
C5 C4 C20 C21 118.18(14)
C25 C20 C21 C22 -0.6(2)
C4 C20 C21 C22 177.07(12)
C20 C21 C22 C23 -0.4(2)
C21 C22 C23 C24 0.7(2)
C22 C23 C24 C25 0.1(2)
C21 C20 C25 C24 1.45(19)
C4 C20 C25 C24 -176.13(12)
C23 C24 C25 C20 -1.2(2)
C1 C5 C26 C27 163.88(11)
C4 C5 C26 C27 -78.37(15)
C6 C5 C26 C27 44.99(16)
C1 C5 C26 C31 -16.63(18)
C4 C5 C26 C31 101.12(14)
C6 C5 C26 C31 -135.52(12)
C31 C26 C27 C28 0.64(19)
C5 C26 C27 C28 -179.85(12)
C26 C27 C28 C29 0.9(2)
C27 C28 C29 C30 -1.5(2)
C28 C29 C30 C31 0.6(2)
C29 C30 C31 C26 1.0(2)
C27 C26 C31 C30 -1.6(2)
C5 C26 C31 C30 178.95(12)
C7 C6 C32 C37 -87.10(15)
C5 C6 C32 C37 31.60(18)
C7 C6 C32 C33 90.34(14)
C5 C6 C32 C33 -150.96(12)
C37 C32 C33 C34 -0.6(2)
C6 C32 C33 C34 -178.19(14)
C32 C33 C34 C35 -0.2(3)
C33 C34 C35 C36 0.7(3)
C34 C35 C36 C37 -0.4(2)
C33 C32 C37 C36 1.0(2)
C6 C32 C37 C36 178.41(13)
C35 C36 C37 C32 -0.5(2)
